data_7227959
loop_
_publ_author_name
'Wang, Rong-Yan'
'Zhang, Xiao'
'Huo, Qi-Sheng'
'Yu, Jie-Hui'
'Xu, Ji-Qing'

_publ_section_title
;
 New discrete iodometallates with in situ generated triimidazole
 derivatives as countercations (Mn+ = Ag+, Pb2+, Bi3+)
;
_journal_issue 31
_journal_name_full 'RSC Adv.'
_journal_page_first 19073
_journal_paper_doi 10.1039/C6RA27510A
_journal_volume 7
_journal_year 2017
_chemical_formula_sum 'C36 H46 I12 N12 O2 Pb3'
_chemical_formula_weight 2823.22
_chemical_name_systematic
; 
 ? 
;
_space_group_IT_number 14
_symmetry_cell_setting monoclinic
_symmetry_space_group_name_Hall '-P 2yn'
_symmetry_space_group_name_H-M 'P 1 21/n 1'
_atom_sites_solution_hydrogens geom
_atom_sites_solution_primary direct
_atom_sites_solution_secondary difmap
_audit_creation_method SHELXL-97
_audit_update_record
;
2016-11-28 deposited with the CCDC.
2017-03-24 downloaded from the CCDC.
;
_cell_angle_alpha 90.00
_cell_angle_beta 100.16(3)
_cell_angle_gamma 90.00
_cell_formula_units_Z 2
_cell_length_a 12.496(3)
_cell_length_b 20.569(4)
_cell_length_c 12.634(3)
_cell_measurement_reflns_used 22282
_cell_measurement_temperature 293(2)
_cell_measurement_theta_max 27.56
_cell_measurement_theta_min 3.21
_cell_volume 3196.4(13)
_computing_cell_refinement Process-auto
_computing_data_collection Process-auto
_computing_data_reduction Process-auto
_computing_structure_refinement 'SHELXL-97 (Sheldrick, 1997)'
_computing_structure_solution 'SHELXS-97 (Sheldrick, 1990)'
_diffrn_ambient_temperature 293(2)
_diffrn_detector_area_resol_mean 10.0
_diffrn_measured_fraction_theta_full 0.996
_diffrn_measured_fraction_theta_max 0.996
_diffrn_measurement_device_type 'Rigaku RAXIS-RAPID'
_diffrn_measurement_method omega-scan
_diffrn_radiation_monochromator graphite
_diffrn_radiation_source 'fine-focus sealed tube'
_diffrn_radiation_type MoK\a
_diffrn_radiation_wavelength 0.71073
_diffrn_reflns_av_R_equivalents 0.0870
_diffrn_reflns_av_sigmaI/netI 0.0747
_diffrn_reflns_limit_h_max 16
_diffrn_reflns_limit_h_min -16
_diffrn_reflns_limit_k_max 26
_diffrn_reflns_limit_k_min -26
_diffrn_reflns_limit_l_max 16
_diffrn_reflns_limit_l_min -16
_diffrn_reflns_number 30245
_diffrn_reflns_theta_full 27.48
_diffrn_reflns_theta_max 27.48
_diffrn_reflns_theta_min 3.21
_diffrn_standards_decay_% 0
_diffrn_standards_interval_count 0
_diffrn_standards_interval_time 0
_diffrn_standards_number 0
_exptl_absorpt_coefficient_mu 13.716
_exptl_absorpt_correction_T_max 0.254
_exptl_absorpt_correction_T_min 0.183
_exptl_absorpt_correction_type empirical
_exptl_absorpt_process_details Process-auto
_exptl_crystal_colour yellow
_exptl_crystal_density_diffrn 2.933
_exptl_crystal_density_method 'not measured'
_exptl_crystal_description columnar
_exptl_crystal_F_000 2488
_exptl_crystal_size_max 0.13
_exptl_crystal_size_mid 0.12
_exptl_crystal_size_min 0.10
_refine_diff_density_max 1.839
_refine_diff_density_min -1.512
_refine_diff_density_rms 0.216
_refine_ls_extinction_method none
_refine_ls_goodness_of_fit_ref 1.050
_refine_ls_hydrogen_treatment constr
_refine_ls_matrix_type full
_refine_ls_number_parameters 295
_refine_ls_number_reflns 7292
_refine_ls_number_restraints 0
_refine_ls_restrained_S_all 1.050
_refine_ls_R_factor_all 0.0797
_refine_ls_R_factor_gt 0.0492
_refine_ls_shift/su_max 0.000
_refine_ls_shift/su_mean 0.000
_refine_ls_structure_factor_coef Fsqd
_refine_ls_weighting_details 'calc w=1/[\s^2^(Fo^2^)+(0.0160P)^2^+10.7798P] where P=(Fo^2^+2Fc^2^)/3'
_refine_ls_weighting_scheme calc
_refine_ls_wR_factor_gt 0.0838
_refine_ls_wR_factor_ref 0.0926
_reflns_number_gt 5113
_reflns_number_total 7292
_reflns_threshold_expression >2sigma(I)
_cod_data_source_file c6ra27510a2.cif
_cod_data_source_block 3
_cod_original_cell_volume 3196.3(11)
_cod_original_sg_symbol_H-M P2(1)/n
_cod_database_code 7227959

loop_
_symmetry_equiv_pos_as_xyz
'x, y, z'
'-x+1/2, y+1/2, -z+1/2'
'-x, -y, -z'
'x-1/2, -y-1/2, z-1/2'

loop_
_atom_site_label
_atom_site_type_symbol
_atom_site_fract_x
_atom_site_fract_y
_atom_site_fract_z
_atom_site_U_iso_or_equiv
_atom_site_adp_type
_atom_site_occupancy
_atom_site_symmetry_multiplicity
_atom_site_calc_flag
_atom_site_refinement_flags
Pb1 Pb 0.19558(3) 0.102288(18) 0.32159(3) 0.03711(10) Uani 1 1 d .
Pb2 Pb 0.0000 0.0000 0.5000 0.04275(15) Uani 1 2 d S
I1 I 0.26427(7) 0.03539(3) 0.12896(6) 0.0544(2) Uani 1 1 d .
I2 I 0.42976(6) 0.17308(3) 0.36829(5) 0.04693(18) Uani 1 1 d .
I3 I 0.09445(6) 0.22146(3) 0.18501(5) 0.04551(18) Uani 1 1 d .
I4 I -0.04129(6) 0.03437(4) 0.24807(5) 0.05243(19) Uani 1 1 d .
I5 I -0.24239(6) 0.03756(4) 0.52845(6) 0.05007(18) Uani 1 1 d .
I6 I 0.09225(8) 0.14542(4) 0.55035(6) 0.0619(2) Uani 1 1 d .
N1 N 0.3139(6) 0.2765(4) 0.8941(6) 0.0375(19) Uani 1 1 d .
N2 N 0.5687(7) -0.0392(4) 1.2926(6) 0.0413(19) Uani 1 1 d .
N3 N 0.9514(6) 0.1388(4) 0.8819(6) 0.0370(18) Uani 1 1 d .
N4 N 0.4322(6) 0.2105(3) 0.9806(5) 0.0314(17) Uani 1 1 d .
N5 N 0.6132(6) 0.0249(3) 1.1723(5) 0.0311(17) Uani 1 1 d .
N6 N 0.7903(6) 0.1428(3) 0.9195(6) 0.0308(16) Uani 1 1 d .
C1 C 0.2858(9) 0.2649(5) 0.9921(8) 0.043(3) Uani 1 1 d .
H1A H 0.2265 0.2826 1.0171 0.052 Uiso 1 1 calc R
C2 C 0.3581(8) 0.2238(5) 1.0455(8) 0.048(3) Uani 1 1 d .
H2A H 0.3583 0.2072 1.1141 0.057 Uiso 1 1 calc R
C3 C 0.4032(8) 0.2433(5) 0.8883(7) 0.038(2) Uani 1 1 d .
H3A H 0.4396 0.2428 0.8302 0.045 Uiso 1 1 calc R
C4 C 0.6360(9) -0.0735(5) 1.2390(8) 0.050(3) Uani 1 1 d .
H4A H 0.6577 -0.1165 1.2515 0.060 Uiso 1 1 calc R
C5 C 0.6648(9) -0.0337(4) 1.1651(8) 0.043(3) Uani 1 1 d .
H5A H 0.7112 -0.0437 1.1174 0.052 Uiso 1 1 calc R
C6 C 0.5553(8) 0.0203(5) 1.2522(7) 0.040(2) Uani 1 1 d .
H6A H 0.5133 0.0530 1.2750 0.049 Uiso 1 1 calc R
C7 C 0.7805(9) 0.1435(4) 0.8079(7) 0.041(2) Uani 1 1 d .
H7A H 0.7164 0.1455 0.7579 0.050 Uiso 1 1 calc R
C8 C 0.8820(9) 0.1410(5) 0.7871(8) 0.042(2) Uani 1 1 d .
H8A H 0.9013 0.1408 0.7193 0.050 Uiso 1 1 calc R
C9 C 0.8958(7) 0.1385(4) 0.9604(7) 0.034(2) Uani 1 1 d .
H9A H 0.9253 0.1358 1.0332 0.041 Uiso 1 1 calc R
C10 C 0.7028(7) 0.0878(4) 1.0515(6) 0.030(2) Uani 1 1 d .
H10A H 0.7626 0.0603 1.0665 0.036 Uiso 1 1 calc R
C11 C 0.7008(8) 0.1375(4) 0.9772(7) 0.034(2) Uani 1 1 d .
C12 C 0.6133(8) 0.1789(4) 0.9524(7) 0.033(2) Uani 1 1 d .
H12A H 0.6129 0.2122 0.9025 0.040 Uiso 1 1 calc R
C13 C 0.5251(7) 0.1690(4) 1.0049(6) 0.029(2) Uani 1 1 d .
C14 C 0.5224(8) 0.1199(4) 1.0794(7) 0.034(2) Uani 1 1 d .
H14A H 0.4623 0.1137 1.1125 0.040 Uiso 1 1 calc R
C15 C 0.6157(8) 0.0796(4) 1.1027(6) 0.030(2) Uani 1 1 d .
C16 C 0.2566(10) 0.3187(5) 0.8087(8) 0.055(3) Uani 1 1 d .
H16A H 0.1952 0.3384 0.8324 0.083 Uiso 1 1 calc R
H16B H 0.2320 0.2933 0.7453 0.083 Uiso 1 1 calc R
H16C H 0.3050 0.3521 0.7926 0.083 Uiso 1 1 calc R
C17 C 0.5149(10) -0.0642(6) 1.3804(8) 0.063(3) Uani 1 1 d .
H17A H 0.4756 -0.0296 1.4073 0.095 Uiso 1 1 calc R
H17B H 0.5690 -0.0808 1.4376 0.095 Uiso 1 1 calc R
H17C H 0.4654 -0.0984 1.3531 0.095 Uiso 1 1 calc R
C18 C 1.0704(9) 0.1403(6) 0.8937(9) 0.058(3) Uani 1 1 d .
H18A H 1.1022 0.1375 0.9685 0.087 Uiso 1 1 calc R
H18B H 1.0925 0.1802 0.8645 0.087 Uiso 1 1 calc R
H18C H 1.0945 0.1042 0.8558 0.087 Uiso 1 1 calc R
OW1 O 0.3331(12) 0.2190(7) 0.6346(12) 0.158(5) Uani 1 1 d .

loop_
_atom_site_aniso_label
_atom_site_aniso_U_11
_atom_site_aniso_U_22
_atom_site_aniso_U_33
_atom_site_aniso_U_23
_atom_site_aniso_U_13
_atom_site_aniso_U_12
Pb1 0.0407(2) 0.0412(2) 0.03086(18) -0.00130(16) 0.01045(16) -0.00312(17)
Pb2 0.0385(3) 0.0510(3) 0.0402(3) 0.0113(3) 0.0109(2) 0.0028(3)
I1 0.0735(6) 0.0485(4) 0.0473(4) -0.0153(3) 0.0273(4) -0.0137(4)
I2 0.0483(5) 0.0455(4) 0.0451(4) 0.0008(3) 0.0031(3) -0.0061(3)
I3 0.0605(5) 0.0444(4) 0.0329(3) -0.0026(3) 0.0119(3) -0.0068(3)
I4 0.0445(4) 0.0644(5) 0.0433(4) 0.0129(3) -0.0061(3) -0.0116(3)
I5 0.0353(4) 0.0615(4) 0.0540(4) 0.0044(4) 0.0097(3) 0.0050(3)
I6 0.0859(7) 0.0453(4) 0.0602(5) 0.0047(4) 0.0288(5) 0.0084(4)
N1 0.029(5) 0.036(4) 0.049(5) 0.009(4) 0.010(4) 0.010(3)
N2 0.036(5) 0.047(5) 0.040(4) 0.009(4) 0.004(4) 0.000(4)
N3 0.027(5) 0.042(4) 0.043(5) -0.009(4) 0.008(4) -0.001(3)
N4 0.028(4) 0.036(4) 0.031(4) 0.011(3) 0.008(3) 0.002(3)
N5 0.036(5) 0.031(4) 0.026(4) 0.003(3) 0.005(3) -0.001(3)
N6 0.026(4) 0.028(4) 0.039(4) 0.003(3) 0.005(3) 0.001(3)
C1 0.043(7) 0.048(6) 0.045(6) 0.010(5) 0.023(5) 0.010(5)
C2 0.041(7) 0.057(6) 0.049(6) 0.013(5) 0.021(5) 0.016(5)
C3 0.031(6) 0.048(6) 0.036(5) 0.004(5) 0.013(4) 0.000(4)
C4 0.055(8) 0.044(6) 0.054(6) 0.005(5) 0.020(6) 0.009(5)
C5 0.050(7) 0.035(5) 0.052(6) 0.011(5) 0.026(5) 0.012(5)
C6 0.046(7) 0.044(6) 0.033(5) 0.008(5) 0.011(5) -0.001(5)
C7 0.048(7) 0.043(6) 0.034(5) 0.005(4) 0.011(5) 0.003(5)
C8 0.043(7) 0.045(6) 0.038(5) 0.000(5) 0.009(5) 0.005(5)
C9 0.027(5) 0.050(6) 0.024(4) -0.005(4) 0.004(4) 0.003(4)
C10 0.025(5) 0.038(5) 0.023(4) 0.000(4) -0.006(4) 0.002(4)
C11 0.035(6) 0.032(5) 0.035(5) -0.008(4) 0.005(4) -0.002(4)
C12 0.037(6) 0.038(5) 0.026(4) 0.003(4) 0.009(4) 0.001(4)
C13 0.031(5) 0.027(4) 0.027(4) -0.001(4) 0.000(4) 0.012(4)
C14 0.036(6) 0.034(5) 0.033(5) 0.008(4) 0.014(4) 0.001(4)
C15 0.037(6) 0.028(4) 0.023(4) 0.003(4) 0.001(4) 0.002(4)
C16 0.064(8) 0.058(7) 0.042(6) 0.012(5) 0.003(6) 0.030(6)
C17 0.059(8) 0.090(9) 0.048(6) 0.024(6) 0.028(6) -0.009(7)
C18 0.036(7) 0.079(8) 0.059(7) -0.006(6) 0.010(6) -0.005(6)
OW1 0.134(13) 0.180(14) 0.156(12) -0.039(10) 0.014(10) -0.022(10)

loop_
_atom_type_symbol
_atom_type_description
_atom_type_scat_dispersion_real
_atom_type_scat_dispersion_imag
_atom_type_scat_source
C C 0.0033 0.0016 'International Tables Vol C Tables 4.2.6.8 and 6.1.1.4'
H H 0.0000 0.0000 'International Tables Vol C Tables 4.2.6.8 and 6.1.1.4'
N N 0.0061 0.0033 'International Tables Vol C Tables 4.2.6.8 and 6.1.1.4'
O O 0.0106 0.0060 'International Tables Vol C Tables 4.2.6.8 and 6.1.1.4'
I I -0.4742 1.8119 'International Tables Vol C Tables 4.2.6.8 and 6.1.1.4'
Pb Pb -3.3944 10.1111 'International Tables Vol C Tables 4.2.6.8 and 6.1.1.4'

loop_
_geom_angle_atom_site_label_1
_geom_angle_atom_site_label_2
_geom_angle_atom_site_label_3
_geom_angle
_geom_angle_site_symmetry_1
_geom_angle_site_symmetry_3
I1 Pb1 I3 93.24(3) . .
I1 Pb1 I2 88.61(3) . .
I3 Pb1 I2 90.70(3) . .
I1 Pb1 I4 87.04(3) . .
I3 Pb1 I4 85.44(3) . .
I2 Pb1 I4 174.01(2) . .
I5 Pb2 I5 180.0 . 3_556
I5 Pb2 I4 86.08(3) . 3_556
I5 Pb2 I4 93.92(3) 3_556 3_556
I5 Pb2 I4 93.92(3) . .
I5 Pb2 I4 86.08(3) 3_556 .
I4 Pb2 I4 180.0 3_556 .
I5 Pb2 I6 93.79(2) . .
I5 Pb2 I6 86.21(2) 3_556 .
I4 Pb2 I6 91.11(2) 3_556 .
I4 Pb2 I6 88.89(2) . .
I5 Pb2 I6 86.21(2) . 3_556
I5 Pb2 I6 93.79(2) 3_556 3_556
I4 Pb2 I6 88.89(2) 3_556 3_556
I4 Pb2 I6 91.11(2) . 3_556
I6 Pb2 I6 180.0 . 3_556
Pb2 I4 Pb1 80.37(3) . .
C3 N1 C1 108.3(8) . .
C3 N1 C16 124.9(8) . .
C1 N1 C16 126.8(8) . .
C6 N2 C4 109.4(8) . .
C6 N2 C17 124.4(9) . .
C4 N2 C17 126.2(9) . .
C9 N3 C8 109.3(8) . .
C9 N3 C18 126.0(9) . .
C8 N3 C18 124.7(8) . .
C3 N4 C2 108.3(8) . .
C3 N4 C13 124.9(7) . .
C2 N4 C13 126.8(7) . .
C6 N5 C5 108.0(7) . .
C6 N5 C15 126.0(8) . .
C5 N5 C15 125.9(7) . .
C9 N6 C7 107.3(8) . .
C9 N6 C11 127.0(8) . .
C7 N6 C11 125.1(8) . .
C2 C1 N1 108.1(9) . .
C1 C2 N4 107.0(8) . .
N1 C3 N4 108.3(7) . .
C5 C4 N2 107.2(9) . .
C4 C5 N5 107.6(8) . .
N2 C6 N5 107.8(9) . .
C8 C7 N6 106.3(9) . .
C7 C8 N3 107.9(8) . .
N3 C9 N6 109.1(8) . .
C15 C10 C11 119.4(8) . .
C12 C11 C10 121.9(8) . .
C12 C11 N6 119.6(8) . .
C10 C11 N6 118.3(8) . .
C11 C12 C13 117.6(8) . .
C14 C13 C12 123.0(8) . .
C14 C13 N4 117.7(8) . .
C12 C13 N4 119.3(7) . .
C13 C14 C15 116.7(8) . .
C10 C15 C14 121.4(8) . .
C10 C15 N5 119.4(8) . .
C14 C15 N5 118.8(8) . .

loop_
_geom_bond_atom_site_label_1
_geom_bond_atom_site_label_2
_geom_bond_distance
_geom_bond_site_symmetry_2
Pb1 I1 3.0481(9) .
Pb1 I3 3.1327(10) .
Pb1 I2 3.2282(10) .
Pb1 I4 3.2565(11) .
Pb2 I5 3.2068(9) .
Pb2 I5 3.2068(9) 3_556
Pb2 I4 3.2121(9) 3_556
Pb2 I4 3.2121(9) .
Pb2 I6 3.2282(10) .
Pb2 I6 3.2282(10) 3_556
N1 C3 1.321(11) .
N1 C1 1.366(11) .
N1 C16 1.470(11) .
N2 C6 1.326(12) .
N2 C4 1.365(12) .
N2 C17 1.487(11) .
N3 C9 1.307(10) .
N3 C8 1.350(12) .
N3 C18 1.469(13) .
N4 C3 1.340(11) .
N4 C2 1.369(11) .
N4 C13 1.429(10) .
N5 C6 1.345(11) .
N5 C5 1.376(11) .
N5 C15 1.431(10) .
N6 C9 1.332(11) .
N6 C7 1.393(11) .
N6 C11 1.443(11) .
C1 C2 1.331(13) .
C4 C5 1.339(13) .
C7 C8 1.341(14) .
C10 C15 1.372(12) .
C10 C11 1.385(12) .
C11 C12 1.377(13) .
C12 C13 1.397(12) .
C13 C14 1.386(11) .
C14 C15 1.419(12) .
